data_7715839
loop_
_publ_author_name
'Handzlik, Gabriela'
'Dziubek, Kamil F.'
'Hanfland, Michael'
'Pinkowicz, Dawid'

_publ_section_title
;
 Simultaneous manipulation of iron(II) spin crossover and LIESST behaviour
 using pressure, temperature and light.
;
_journal_issue 18
_journal_name_full 'Dalton transactions (Cambridge, England : 2003)'
_journal_page_first 7677
_journal_page_last 7681
_journal_paper_doi 10.1039/d4dt00509k
_journal_volume 53
_journal_year 2024
_chemical_formula_moiety 'C32 H32 Fe2 N24 Nb, 4(H2 O)'
_chemical_formula_sum 'C32 H40 Fe2 N24 Nb O4'
_chemical_formula_weight 1029.49
_chemical_name_systematic
'catena-[tetrakis(m2-Cyano)-octakis(1H-pyrazole-N2)-tetracyano-di-iron(ii)-niobium(iv) tetrahydrate]'
_chemical_properties_physical Air-sensitive
_space_group_crystal_system tetragonal
_space_group_IT_number 88
_space_group_name_Hall '-I 4ad'
_space_group_name_H-M_alt 'I 41/a :2'
_atom_sites_solution_hydrogens mixed
_atom_sites_solution_primary dual
_audit_creation_date 2024-01-17
_audit_creation_method
;
Olex2 1.5
(compiled 2023.08.24 svn.re1ec1418 for OlexSys, GUI svn.r6817)
;
_audit_update_record
;
2024-03-15 deposited with the CCDC.	2024-04-09 downloaded from the CCDC.
;
_cell_angle_alpha 90
_cell_angle_beta 90
_cell_angle_gamma 90
_cell_formula_units_Z 4
_cell_length_a 20.9186(13)
_cell_length_b 20.9186(13)
_cell_length_c 9.372(3)
_cell_measurement_reflns_used 670
_cell_measurement_temperature 5.00
_cell_measurement_theta_max 19.5460
_cell_measurement_theta_min 1.7740
_cell_volume 4101.1(14)
_computing_cell_refinement 'CrysAlisPro 1.171.41.119a (Rigaku OD, 2021)'
_computing_data_collection 'CrysAlisPro 1.171.41.119a (Rigaku OD, 2021)'
_computing_data_reduction 'CrysAlisPro 1.171.41.119a (Rigaku OD, 2021)'
_computing_molecular_graphics 'Olex2 1.5 (Dolomanov et al., 2009)'
_computing_publication_material 'Olex2 1.5 (Dolomanov et al., 2009)'
_computing_structure_refinement 'SHELXL 2019/2 (Sheldrick, 2015)'
_computing_structure_solution 'SHELXT 2018/2 (Sheldrick, 2018)'
_diffrn_ambient_pressure 870000
_diffrn_ambient_temperature 5.00
_diffrn_detector 'Hybrid Pixel Array Detector'
_diffrn_detector_area_resol_mean 13.3333
_diffrn_measured_fraction_theta_full 0.641
_diffrn_measured_fraction_theta_max 0.346
_diffrn_measurement_details
;
List of Runs (angles in degrees, time in seconds):

  # Type    Start    End  Width  t~exp~   \w     \q     \k     \f   Frames
#--------------------------------------------------------------------------
  1  \w    -32.00  32.00   0.50    0.20    --    0.00   0.00   0.00  128
;
_diffrn_measurement_device 'abstract diffractometer'
_diffrn_measurement_device_type 'esperanto-CrysAlisPro-abstract goniometer imported esperanto images'
_diffrn_measurement_method '\w scans'
_diffrn_orient_matrix_type 'CrysAlisPro convention (1999,Acta A55,543-557)'
_diffrn_orient_matrix_UB_11 0.0080720000
_diffrn_orient_matrix_UB_12 -0.0003622000
_diffrn_orient_matrix_UB_13 -0.0397790000
_diffrn_orient_matrix_UB_21 0.0177807000
_diffrn_orient_matrix_UB_22 0.0023023000
_diffrn_orient_matrix_UB_23 0.0178341000
_diffrn_orient_matrix_UB_31 0.0019427000
_diffrn_orient_matrix_UB_32 -0.0194792000
_diffrn_orient_matrix_UB_33 0.0028993000
_diffrn_radiation_monochromator synchrotron
_diffrn_radiation_probe x-ray
_diffrn_radiation_type synchrotron
_diffrn_radiation_wavelength 0.41008
_diffrn_reflns_av_R_equivalents 0.0592
_diffrn_reflns_av_unetI/netI 0.0948
_diffrn_reflns_Laue_measured_fraction_full 0.641
_diffrn_reflns_Laue_measured_fraction_max 0.346
_diffrn_reflns_limit_h_max 27
_diffrn_reflns_limit_h_min -26
_diffrn_reflns_limit_k_max 27
_diffrn_reflns_limit_k_min -26
_diffrn_reflns_limit_l_max 7
_diffrn_reflns_limit_l_min -8
_diffrn_reflns_number 3764
_diffrn_reflns_point_group_measured_fraction_full 0.641
_diffrn_reflns_point_group_measured_fraction_max 0.346
_diffrn_reflns_theta_full 14.244
_diffrn_reflns_theta_max 20.274
_diffrn_reflns_theta_min 1.775
_diffrn_source 'ESRF ID15B'
_exptl_absorpt_coefficient_mu 0.578
_exptl_absorpt_correction_T_max 1.00000
_exptl_absorpt_correction_T_min 0.62162
_exptl_absorpt_correction_type multi-scan
_exptl_absorpt_process_details
;
CrysAlisPro 1.171.41.119a (Rigaku Oxford Diffraction, 2021)
Empirical absorption correction using spherical harmonics,
implemented in SCALE3 ABSPACK scaling algorithm.
;
_exptl_crystal_colour violet
_exptl_crystal_density_diffrn 1.667
_exptl_crystal_description block
_exptl_crystal_F_000 2100
_exptl_crystal_preparation 'Magnetic properties'
_exptl_crystal_recrystallization_method 'Re-crystallisation from solvent: water'
_exptl_crystal_size_max 0.1
_exptl_crystal_size_mid 0.1
_exptl_crystal_size_min 0.03
_refine_diff_density_max 0.606
_refine_diff_density_min -0.430
_refine_diff_density_rms 0.072
_refine_ls_extinction_method none
_refine_ls_goodness_of_fit_ref 0.939
_refine_ls_hydrogen_treatment mixed
_refine_ls_matrix_type full
_refine_ls_number_parameters 152
_refine_ls_number_reflns 1796
_refine_ls_number_restraints 3
_refine_ls_restrained_S_all 0.940
_refine_ls_R_factor_all 0.0911
_refine_ls_R_factor_gt 0.0491
_refine_ls_shift/su_max 0.000
_refine_ls_shift/su_mean 0.000
_refine_ls_structure_factor_coef Fsqd
_refine_ls_weighting_details 'w=1/[\s^2^(Fo^2^)+(0.0350P)^2^] where P=(Fo^2^+2Fc^2^)/3'
_refine_ls_weighting_scheme calc
_refine_ls_wR_factor_gt 0.0984
_refine_ls_wR_factor_ref 0.1131
_reflns_Friedel_coverage 0.000
_reflns_number_gt 1130
_reflns_number_total 1796
_reflns_threshold_expression 'I > 2\s(I)'
_cod_data_source_file d4dt00509k2.cif
_cod_data_source_block fenb_0018
_cod_depositor_comments 'Adding full bibliography for 7715833--7715849.cif.'
_cod_original_cell_volume 4101.0(13)
_cod_original_sg_symbol_H-M 'I 41/a'
_cod_database_code 7715839
_shelx_shelxl_version_number 2019/2
_chemical_oxdiff_formula 'C11 H10 N O'
_shelx_space_group_comment
;
The symmetry employed for this shelxl refinement is uniquely defined
by the following loop, which should always be used as a source of
symmetry information in preference to the above space-group names.
They are only intended as comments.
;
_olex2_refinement_description
;
1. Fixed Uiso
 At 1.2 times of:
  All C(H) groups, All N(H) groups
2. Restrained distances
 O1-H1
 0.95 with sigma of 0.02
 O1-H2
 0.95 with sigma of 0.02
 H1-H2
 1.5 with sigma of 0.04
3.a Aromatic/amide H refined with riding coordinates:
 N4(H3), N6(H7), C5(H4), C8(H8), C6(H10), C7(H9), C3(H6), C4(H5)
;
_olex2_submission_special_instructions 'No special instructions were received'
_oxdiff_diffrn_reflns_filtered 497
_oxdiff_exptl_absorpt_empirical_details
;
Empirical correction (ABSPACK) includes:
- Absorption correction using spherical harmonics
- Frame scaling
;
_oxdiff_exptl_absorpt_empirical_full_max 1.453
_oxdiff_exptl_absorpt_empirical_full_min 0.610

loop_
_space_group_symop_operation_xyz
'x, y, z'
'-x+1/2, -y, z+1/2'
'-y+3/4, x+1/4, z+1/4'
'y+3/4, -x+3/4, z+3/4'
'x+1/2, y+1/2, z+1/2'
'-x+1, -y+1/2, z+1'
'-y+5/4, x+3/4, z+3/4'
'y+5/4, -x+5/4, z+5/4'
'-x, -y, -z'
'x-1/2, y, -z-1/2'
'y-3/4, -x-1/4, -z-1/4'
'-y-3/4, x-3/4, -z-3/4'
'-x+1/2, -y+1/2, -z+1/2'
'x, y+1/2, -z'
'y-1/4, -x+1/4, -z+1/4'
'-y-1/4, x-1/4, -z-1/4'

loop_
_atom_site_label
_atom_site_type_symbol
_atom_site_fract_x
_atom_site_fract_y
_atom_site_fract_z
_atom_site_U_iso_or_equiv
_atom_site_adp_type
_atom_site_occupancy
_atom_site_site_symmetry_order
_atom_site_calc_flag
_atom_site_refinement_flags_posn
_atom_site_refinement_flags_adp
_atom_site_refinement_flags_occupancy
_atom_site_disorder_assembly
_atom_site_disorder_group
Nb1 Nb 0.500000 0.750000 0.625000 0.0340(4) Uani 1 4 d S T P . .
Fe1 Fe 0.500000 0.500000 0.500000 0.0326(4) Uani 1 2 d S . P . .
O1 O 0.44440(15) 0.63494(15) 0.2011(6) 0.0379(14) Uani 1 1 d D . . . .
N4 N 0.45587(17) 0.53407(16) 0.7929(7) 0.0384(17) Uani 1 1 d . . . . .
H3 H 0.471466 0.572496 0.777121 0.046 Uiso 1 1 calc R U . . .
N3 N 0.45668(15) 0.48648(16) 0.6944(6) 0.0377(17) Uani 1 1 d . . . . .
N2 N 0.48313(15) 0.59484(17) 0.5189(6) 0.0381(16) Uani 1 1 d . . . . .
N5 N 0.41670(15) 0.48251(15) 0.3942(6) 0.0360(17) Uani 1 1 d . . . . .
N1 N 0.51520(16) 0.84078(18) 0.9237(7) 0.0377(18) Uani 1 1 d . . . . .
N6 N 0.39197(16) 0.52205(16) 0.2938(6) 0.0372(17) Uani 1 1 d . . . . .
H7 H 0.410273 0.557631 0.264766 0.045 Uiso 1 1 calc R U . . .
C5 C 0.4291(2) 0.5167(2) 0.9155(8) 0.041(2) Uani 1 1 d . . . . .
H4 H 0.423423 0.542710 0.997599 0.050 Uiso 1 1 calc R U . . .
C8 C 0.3359(2) 0.4999(2) 0.2442(8) 0.041(2) Uani 1 1 d . . . . .
H8 H 0.309749 0.519499 0.173779 0.049 Uiso 1 1 calc R U . . .
C6 C 0.37488(19) 0.43443(19) 0.4047(7) 0.036(2) Uani 1 1 d . . . . .
H10 H 0.379988 0.398681 0.466152 0.043 Uiso 1 1 calc R U . . .
C2 C 0.48585(18) 0.6483(2) 0.5522(8) 0.039(2) Uani 1 1 d . . . . .
C7 C 0.3233(2) 0.44327(19) 0.3149(8) 0.042(2) Uani 1 1 d . . . . .
H9 H 0.287088 0.416317 0.304003 0.050 Uiso 1 1 calc R U . . .
C3 C 0.4292(2) 0.4375(2) 0.7663(8) 0.040(2) Uani 1 1 d . . . . .
H6 H 0.423196 0.396069 0.726991 0.049 Uiso 1 1 calc R U . . .
C4 C 0.41135(19) 0.45393(19) 0.9004(8) 0.043(2) Uani 1 1 d . . . . .
H5 H 0.390871 0.427616 0.969216 0.051 Uiso 1 1 calc R U . . .
C1 C 0.51057(19) 0.8108(2) 0.8228(8) 0.038(2) Uani 1 1 d . . . . .
H2 H 0.442(3) 0.670(2) 0.259(6) 0.11(3) Uiso 1 1 d D . . . .
H1 H 0.460(2) 0.642(2) 0.109(3) 0.06(2) Uiso 1 1 d D . . . .

loop_
_atom_site_aniso_label
_atom_site_aniso_U_11
_atom_site_aniso_U_22
_atom_site_aniso_U_33
_atom_site_aniso_U_23
_atom_site_aniso_U_13
_atom_site_aniso_U_12
Nb1 0.0345(3) 0.0345(3) 0.0329(12) 0.000 0.000 0.000
Fe1 0.0335(5) 0.0299(5) 0.0344(15) -0.0010(4) -0.0004(5) -0.0008(3)
O1 0.0421(19) 0.0384(19) 0.033(5) -0.0021(19) 0.000(2) -0.0008(12)
N4 0.039(2) 0.034(2) 0.042(6) -0.005(2) -0.001(2) -0.0021(14)
N3 0.035(2) 0.033(2) 0.045(6) 0.001(2) -0.008(2) -0.0013(13)
N2 0.031(2) 0.050(2) 0.033(6) 0.000(2) -0.003(2) -0.0040(14)
N5 0.037(2) 0.035(2) 0.036(6) 0.006(2) 0.002(2) 0.0024(13)
N1 0.039(2) 0.037(2) 0.038(7) 0.005(2) 0.004(2) -0.0040(14)
N6 0.042(2) 0.034(2) 0.035(6) 0.009(2) 0.005(2) 0.0021(13)
C5 0.037(3) 0.036(2) 0.051(8) -0.003(3) 0.003(3) 0.0018(16)
C8 0.041(3) 0.043(3) 0.038(8) -0.002(3) -0.001(2) 0.0038(17)
C6 0.042(3) 0.031(2) 0.034(7) -0.001(2) -0.001(2) 0.0012(15)
C2 0.029(2) 0.041(3) 0.047(8) 0.008(2) 0.002(2) -0.0024(15)
C7 0.045(3) 0.033(2) 0.047(8) -0.005(2) -0.003(3) 0.0010(17)
C3 0.033(2) 0.034(2) 0.054(8) 0.003(3) 0.001(3) -0.0016(16)
C4 0.030(2) 0.032(2) 0.066(8) 0.004(3) 0.000(3) -0.0027(15)
C1 0.028(2) 0.039(3) 0.046(8) 0.004(3) 0.000(2) -0.0034(15)

loop_
_atom_type_symbol
_atom_type_description
_atom_type_scat_dispersion_real
_atom_type_scat_dispersion_imag
_atom_type_scat_source
C C -0.0011 0.0005 'International Tables Vol C Tables 4.2.6.8 and 6.1.1.4'
H H 0.0000 0.0000 'International Tables Vol C Tables 4.2.6.8 and 6.1.1.4'
Fe Fe 0.1482 0.3017 'International Tables Vol C Tables 4.2.6.8 and 6.1.1.4'
N N -0.0016 0.0010 'International Tables Vol C Tables 4.2.6.8 and 6.1.1.4'
Nb Nb -0.0343 1.6958 'International Tables Vol C Tables 4.2.6.8 and 6.1.1.4'
O O -0.0014 0.0018 'International Tables Vol C Tables 4.2.6.8 and 6.1.1.4'

loop_
_geom_angle_atom_site_label_1
_geom_angle_atom_site_label_2
_geom_angle_atom_site_label_3
_geom_angle
_geom_angle_site_symmetry_1
_geom_angle_site_symmetry_3
_geom_angle_publ_flag
C2 Nb1 C2 95.26(10) 12_767 6_564 ?
C2 Nb1 C2 144.8(3) 6_564 . ?
C2 Nb1 C2 95.25(10) 12_767 . ?
C2 Nb1 C2 144.8(3) 12_767 15_566 ?
C2 Nb1 C2 95.26(10) 6_564 15_566 ?
C2 Nb1 C2 95.26(10) 15_566 . ?
C2 Nb1 C1 142.5(2) 15_566 15_566 ?
C2 Nb1 C1 142.5(2) . . ?
C2 Nb1 C1 72.8(2) 6_564 . ?
C2 Nb1 C1 142.5(2) 6_564 6_564 ?
C2 Nb1 C1 76.71(18) 6_564 15_566 ?
C2 Nb1 C1 72.8(2) . 6_564 ?
C2 Nb1 C1 74.53(18) . 15_566 ?
C2 Nb1 C1 142.5(2) 12_767 12_767 ?
C2 Nb1 C1 74.53(18) 15_566 6_564 ?
C2 Nb1 C1 74.53(18) 6_564 12_767 ?
C2 Nb1 C1 74.53(18) 12_767 . ?
C2 Nb1 C1 72.8(2) 15_566 12_767 ?
C2 Nb1 C1 76.71(18) 15_566 . ?
C2 Nb1 C1 76.71(18) . 12_767 ?
C2 Nb1 C1 72.8(2) 12_767 15_566 ?
C2 Nb1 C1 76.71(18) 12_767 6_564 ?
C1 Nb1 C1 69.7(3) 12_767 15_566 ?
C1 Nb1 C1 69.7(3) 6_564 . ?
C1 Nb1 C1 132.31(19) 12_767 . ?
C1 Nb1 C1 132.31(19) 12_767 6_564 ?
C1 Nb1 C1 132.31(19) 15_566 6_564 ?
C1 Nb1 C1 132.31(19) 15_566 . ?
N3 Fe1 N3 180.00(15) . 9_666 ?
N2 Fe1 N3 88.88(18) 9_666 9_666 ?
N2 Fe1 N3 88.88(18) . . ?
N2 Fe1 N3 91.12(18) 9_666 . ?
N2 Fe1 N3 91.12(18) . 9_666 ?
N2 Fe1 N2 180.00(4) . 9_666 ?
N2 Fe1 N5 93.99(14) 9_666 9_666 ?
N2 Fe1 N5 86.01(14) 9_666 . ?
N2 Fe1 N5 86.01(14) . 9_666 ?
N2 Fe1 N5 93.99(14) . . ?
N5 Fe1 N3 88.31(18) . 9_666 ?
N5 Fe1 N3 88.31(18) 9_666 . ?
N5 Fe1 N3 91.69(18) . . ?
N5 Fe1 N3 91.69(18) 9_666 9_666 ?
N5 Fe1 N5 180.0 9_666 . ?
H2 O1 H1 116(4) . . ?
N3 N4 H3 123.4 . . ?
C5 N4 H3 123.4 . . ?
C5 N4 N3 113.1(4) . . ?
N4 N3 Fe1 120.5(3) . . ?
C3 N3 Fe1 137.1(4) . . ?
C3 N3 N4 102.2(5) . . ?
C2 N2 Fe1 163.4(4) . . ?
N6 N5 Fe1 123.7(3) . . ?
C6 N5 Fe1 131.2(4) . . ?
C6 N5 N6 105.1(4) . . ?
N5 N6 H7 124.4 . . ?
C8 N6 N5 111.3(4) . . ?
C8 N6 H7 124.4 . . ?
N4 C5 H4 126.7 . . ?
N4 C5 C4 106.7(6) . . ?
C4 C5 H4 126.7 . . ?
N6 C8 H8 126.4 . . ?
N6 C8 C7 107.2(5) . . ?
C7 C8 H8 126.4 . . ?
N5 C6 H10 124.3 . . ?
N5 C6 C7 111.5(5) . . ?
C7 C6 H10 124.3 . . ?
N2 C2 Nb1 174.8(4) . . ?
C8 C7 H9 127.5 . . ?
C6 C7 C8 105.0(4) . . ?
C6 C7 H9 127.5 . . ?
N3 C3 H6 123.6 . . ?
N3 C3 C4 112.7(5) . . ?
C4 C3 H6 123.6 . . ?
C5 C4 H5 127.4 . . ?
C3 C4 C5 105.3(5) . . ?
C3 C4 H5 127.4 . . ?
N1 C1 Nb1 178.8(5) . . ?

loop_
_geom_bond_atom_site_label_1
_geom_bond_atom_site_label_2
_geom_bond_distance
_geom_bond_site_symmetry_2
_geom_bond_publ_flag
Nb1 C2 2.254(5) 12_767 ?
Nb1 C2 2.254(5) 15_566 ?
Nb1 C2 2.254(5) 6_564 ?
Nb1 C2 2.254(5) . ?
Nb1 C1 2.259(7) 12_767 ?
Nb1 C1 2.259(7) . ?
Nb1 C1 2.259(7) 6_564 ?
Nb1 C1 2.259(7) 15_566 ?
Fe1 N3 2.054(6) 9_666 ?
Fe1 N3 2.054(6) . ?
Fe1 N2 2.023(4) 9_666 ?
Fe1 N2 2.023(4) . ?
Fe1 N5 2.038(4) 9_666 ?
Fe1 N5 2.038(4) . ?
O1 H2 0.909(19) . ?
O1 H1 0.933(19) . ?
N4 H3 0.8800 . ?
N4 N3 1.358(7) . ?
N4 C5 1.328(8) . ?
N3 C3 1.354(6) . ?
N2 C2 1.163(6) . ?
N5 N6 1.356(6) . ?
N5 C6 1.337(5) . ?
N1 C1 1.138(8) . ?
N6 H7 0.8800 . ?
N6 C8 1.344(6) . ?
C5 H4 0.9500 . ?
C5 C4 1.372(5) . ?
C8 H8 0.9500 . ?
C8 C7 1.382(7) . ?
C6 H10 0.9500 . ?
C6 C7 1.381(7) . ?
C7 H9 0.9500 . ?
C3 H6 0.9500 . ?
C3 C4 1.356(9) . ?
C4 H5 0.9500 . ?

loop_
_geom_torsion_atom_site_label_1
_geom_torsion_atom_site_label_2
_geom_torsion_atom_site_label_3
_geom_torsion_atom_site_label_4
_geom_torsion
_geom_torsion_site_symmetry_1
_geom_torsion_site_symmetry_2
_geom_torsion_site_symmetry_3
_geom_torsion_site_symmetry_4
_geom_torsion_publ_flag
Fe1 N3 C3 C4 175.5(4) . . . . ?
Fe1 N5 N6 C8 -178.3(4) . . . . ?
Fe1 N5 C6 C7 177.8(4) . . . . ?
N4 N3 C3 C4 1.1(5) . . . . ?
N4 C5 C4 C3 0.1(6) . . . . ?
N3 N4 C5 C4 0.6(6) . . . . ?
N3 C3 C4 C5 -0.8(6) . . . . ?
N5 N6 C8 C7 -0.2(7) . . . . ?
N5 C6 C7 C8 1.1(7) . . . . ?
N6 N5 C6 C7 -1.2(7) . . . . ?
N6 C8 C7 C6 -0.6(6) . . . . ?
C5 N4 N3 Fe1 -176.6(3) . . . . ?
C5 N4 N3 C3 -1.0(5) . . . . ?
C6 N5 N6 C8 0.9(7) . . . . ?
